data_2101957
loop_
_publ_author_name
'Lough, Alan J.'
'Gregson, Richard M.'
'Ferguson, George'
'Glidewell, Christopher'

_publ_section_title
;Two different three-dimensional hydrogen-bonded framework structures in two
 hydrated adducts
 <i>meso</i>-5,5,7,12,12,14-hexamethyl-1,4,8,11-tetraazacyclotetradecane--terephthalic
 acid--water (1/1/4) and (1/1/6)
;
_journal_issue 1
_journal_name_full 'Acta Crystallographica Section B'
_journal_page_first 85
_journal_page_last 93
_journal_paper_doi 10.1107/S0108768199011544
_journal_volume 56
_journal_year 2000
_chemical_formula_moiety 'C16 H38 N4,C8 H4 O4,6H2 O'
_chemical_formula_sum 'C24 H54 N4 O10'
_chemical_formula_weight 558.71
_chemical_name_systematic
;
meso-5,5,7,12,12,14-Hexamethyl-1,4,8,11-tetra-
azacyclotetradecane--terephthalic acid--water  (1/1/6)
;
_space_group_IT_number 14
_symmetry_cell_setting monoclinic
_symmetry_space_group_name_Hall '-P 2ybc'
_symmetry_space_group_name_H-M 'P 1 21/c 1'
_cell_angle_alpha 90.00
_cell_angle_beta 116.231(2)
_cell_angle_gamma 90.00
_cell_formula_units_Z 2
_cell_length_a 8.1772(3)
_cell_length_b 12.3974(4)
_cell_length_c 16.8804(5)
_cell_measurement_reflns_used 3512
_cell_measurement_temperature 100.00(10)
_cell_measurement_theta_max 27.48
_cell_measurement_theta_min 4.10
_cell_volume 1535.04(9)
_computing_cell_refinement 'DENZO-SMN (Otwinowski & Minor, 1997)'
_computing_data_collection 'Kappa-CCD server software (Nonius, 1997)'
_computing_data_reduction 'DENZO-SMN (Otwinowski & Minor, 1997)'
_computing_molecular_graphics 'NRCVAX96, ORTEP (Johnson, 1976), PLATON (Spek, 1999)'
_computing_publication_material 'NRCVAX96, SHELXL97  and WordPerfect macro PRPKAPPA (Ferguson, 1999)'
_computing_structure_refinement 'NRCVAX96 and SHELXL97 (Sheldrick, 1997b)'
_computing_structure_solution 'SOLVER in NRCVAX96 (Gabe et al., 1989)'
_diffrn_ambient_temperature 100.00(10)
_diffrn_measured_fraction_theta_full .997
_diffrn_measured_fraction_theta_max .997
_diffrn_measurement_device_type Kappa-CCD
_diffrn_measurement_method '\f scans and \w scans with \k offsets'
_diffrn_radiation_monochromator graphite
_diffrn_radiation_source 'fine-focus sealed X-ray tube'
_diffrn_radiation_type 'Mo K\a'
_diffrn_radiation_wavelength .71073
_diffrn_reflns_av_R_equivalents .040
_diffrn_reflns_av_sigmaI/netI .0378
_diffrn_reflns_limit_h_max 10
_diffrn_reflns_limit_h_min 0
_diffrn_reflns_limit_k_max 0
_diffrn_reflns_limit_k_min -16
_diffrn_reflns_limit_l_max 18
_diffrn_reflns_limit_l_min -21
_diffrn_reflns_number 16757
_diffrn_reflns_theta_full 27.48
_diffrn_reflns_theta_max 27.48
_diffrn_reflns_theta_min 4.10
_diffrn_standards_decay_% 0
_exptl_absorpt_coefficient_mu .093
_exptl_absorpt_correction_T_max .9780
_exptl_absorpt_correction_T_min .9638
_exptl_absorpt_correction_type multi-scan
_exptl_absorpt_process_details 'DENZO-SMN (Otwinowski & Minor, 1997)'
_exptl_crystal_colour colourless
_exptl_crystal_density_diffrn 1.209
_exptl_crystal_density_method 'not measured'
_exptl_crystal_description block
_exptl_crystal_F_000 612
_exptl_crystal_size_max .40
_exptl_crystal_size_mid .32
_exptl_crystal_size_min .24
_refine_diff_density_max .236
_refine_diff_density_min -.261
_refine_ls_extinction_method none
_refine_ls_goodness_of_fit_ref .978
_refine_ls_hydrogen_treatment constr
_refine_ls_matrix_type full
_refine_ls_number_parameters 195
_refine_ls_number_reflns 3512
_refine_ls_number_restraints 6
_refine_ls_restrained_S_all .977
_refine_ls_R_factor_all .0534
_refine_ls_R_factor_gt .0380
_refine_ls_shift/su_max .000
_refine_ls_shift/su_mean .000
_refine_ls_structure_factor_coef Fsqd
_refine_ls_weighting_details 'w=1/[\s^2^(Fo^2^)+(0.0696P)^2^+0.1606P] where P=(Fo^2^+2Fc^2^)/3'
_refine_ls_weighting_scheme calc
_refine_ls_wR_factor_ref .1077
_reflns_number_gt 2756
_reflns_number_total 3512
_reflns_threshold_expression >2\s(I)
_cod_data_source_file bm0023.cif
_cod_data_source_block 2
_cod_depositor_comments
;
The following automatic conversions were performed:
'_exptl_absorpt_correction_type' value 'Multi-scan' changed to
'multi-scan' according to
'/home/saulius/struct/CIF-dictionaries/cif_core.dic' dictionary named
'cif_core.dic' version 2.4.1 from 2010-06-29.

Automatic conversion script
Id: cif_fix_enum 1527 2010-12-29 10:47:43Z saulius 

The following automatic conversions were performed:

'_exptl_absorpt_correction_type' value 'Multi-scan' changed to
'multi-scan' according to
/home/saulius/struct/CIF-dictionaries/cif_core.dic dictionary named
'cif_core.dic' version 2.4.1 from 2010-06-29.

Automatic conversion script
Id: cif_fix_values 1715 2011-07-08 13:25:40Z adriana 
;
_cod_original_sg_symbol_H-M 'P 21/c'
_cod_database_code 2101957
_cod_database_fobs_code 2101957

loop_
_symmetry_equiv_pos_as_xyz
'x, y, z'
'-x, y+1/2, -z+1/2'
'-x, -y, -z'
'x, -y-1/2, z-1/2'

loop_
_atom_site_label
_atom_site_fract_x
_atom_site_fract_y
_atom_site_fract_z
_atom_site_U_iso_or_equiv
_atom_site_adp_type
_atom_site_calc_flag
_atom_site_refinement_flags
_atom_site_occupancy
_atom_site_type_symbol
N1 .43906(13) .34031(7) .45781(6) .0186(2) Uani d . 1 N
C2 .34495(16) .37368(9) .36312(7) .0229(3) Uani d . 1 C
C3 .46504(17) .44708(9) .33952(8) .0218(3) Uani d . 1 C
N4 .48453(13) .55262(7) .38237(6) .0181(2) Uani d . 1 N
C5 .62579(15) .62579(9) .37848(7) .0202(2) Uani d . 1 C
C51 .59812(18) .64618(11) .28345(8) .0277(3) Uani d . 1 C
C52 .81481(16) .57641(10) .43225(8) .0258(3) Uani d . 1 C
C6 .60556(16) .73514(9) .41699(8) .0217(2) Uani d . 1 C
C7 .66696(16) .74052(9) .51631(8) .0219(3) Uani d . 1 C
C71 .64470(19) .85370(10) .54544(9) .0306(3) Uani d . 1 C
O11 .86632(13) .20922(7) .61269(6) .0290(2) Uani d . 1 O
O12 .75750(11) .25689(6) .47077(5) .0236(2) Uani d . 1 O
C11 .92580(15) .09386(9) .51667(7) .0176(2) Uani d . 1 C
C12 1.06615(15) .03939(9) .58550(7) .0191(2) Uani d . 1 C
C13 1.14005(15) -.05361(9) .56921(7) .0186(2) Uani d . 1 C
C14 .84476(16) .19463(9) .53520(8) .0203(2) Uani d . 1 C
O3 .90241(12) .36486(7) .73534(6) .0254(2) Uani d D 1 O
O4 1.13898(14) .53980(7) .77455(6) .0309(2) Uani d D 1 O
O5 .87974(13) .19899(7) .84420(6) .0282(2) Uani d D 1 O
H1A .5480 .3116 .4686 .022 Uiso calc R 1 H
H1B .4596 .3993 .4920 .022 Uiso calc R 1 H
H2A .2327 .4110 .3522 .027 Uiso calc R 1 H
H2B .3138 .3101 .3258 .027 Uiso calc R 1 H
H3A .5842 .4144 .3585 .026 Uiso calc R 1 H
H3B .4116 .4565 .2760 .026 Uiso calc R 1 H
H4A .3762 .5866 .3572 .022 Uiso calc R 1 H
H51A .5972 .5785 .2556 .042 Uiso calc R 1 H
H51B .6958 .6902 .2847 .042 Uiso calc R 1 H
H51C .4841 .6825 .2508 .042 Uiso calc R 1 H
H52A .8253 .5528 .4885 .039 Uiso calc R 1 H
H52B .9067 .6296 .4411 .039 Uiso calc R 1 H
H52C .8309 .5160 .4008 .039 Uiso calc R 1 H
H6A .6740 .7886 .4020 .026 Uiso calc R 1 H
H6B .4782 .7560 .3875 .026 Uiso calc R 1 H
H7 .7964 .7211 .5464 .026 Uiso calc R 1 H
H71A .5205 .8766 .5126 .046 Uiso calc R 1 H
H71B .7238 .9025 .5347 .046 Uiso calc R 1 H
H71C .6758 .8532 .6073 .046 Uiso calc R 1 H
H12 1.1105 .0657 .6428 .023 Uiso calc R 1 H
H13 1.2337 -.0893 .6155 .022 Uiso calc R 1 H
H3C .901(2) .3263(14) .6913(9) .054(2) Uiso d D 1 H
H3D .984(2) .4159(12) .7468(12) .054(2) Uiso d D 1 H
H4C 1.140(3) .5793(13) .7317(9) .054(2) Uiso d D 1 H
H4D 1.136(2) .5849(13) .8140(10) .054(2) Uiso d D 1 H
H5C .837(2) .2163(15) .8821(10) .054(2) Uiso d D 1 H
H5D .889(3) .2556(11) .8152(11) .054(2) Uiso d D 1 H

loop_
_atom_site_aniso_label
_atom_site_aniso_U_11
_atom_site_aniso_U_22
_atom_site_aniso_U_33
_atom_site_aniso_U_12
_atom_site_aniso_U_13
_atom_site_aniso_U_23
N1 .0192(5) .0160(4) .0206(5) .0002(4) .0087(4) -.0018(4)
C2 .0244(6) .0204(6) .0189(6) -.0010(5) .0050(5) -.0027(4)
C3 .0276(6) .0195(6) .0181(6) .0013(5) .0099(5) -.0009(4)
N4 .0174(5) .0169(5) .0197(5) .0011(4) .0078(4) -.0009(4)
C5 .0190(5) .0226(6) .0200(6) -.0004(4) .0096(5) .0016(4)
C51 .0301(6) .0325(7) .0224(6) -.0001(5) .0132(5) .0039(5)
C52 .0201(6) .0308(6) .0255(6) .0025(5) .0091(5) -.0003(5)
C6 .0221(6) .0191(5) .0250(6) -.0013(4) .0115(5) .0019(4)
C7 .0207(6) .0203(6) .0262(6) -.0037(5) .0117(5) -.0019(4)
C71 .0377(7) .0203(6) .0394(8) -.0091(5) .0222(6) -.0067(5)
O11 .0462(5) .0216(4) .0258(5) .0051(4) .0219(4) -.0003(3)
O12 .0268(4) .0204(4) .0284(5) .0058(3) .0166(4) .0056(3)
C11 .0197(5) .0155(5) .0207(6) -.0017(4) .0117(5) .0009(4)
C12 .0213(5) .0194(5) .0170(5) -.0020(4) .0088(5) -.0005(4)
C13 .0182(5) .0181(5) .0183(5) .0010(4) .0069(4) .0033(4)
C14 .0221(5) .0174(5) .0253(6) -.0002(5) .0140(5) .0013(4)
O3 .0298(5) .0239(4) .0246(5) -.0012(4) .0140(4) -.0032(3)
O4 .0484(6) .0222(5) .0290(5) -.0024(4) .0234(5) -.0007(4)
O5 .0405(5) .0237(4) .0274(5) .0004(4) .0214(4) -.0014(4)

loop_
_atom_type_symbol
_atom_type_description
_atom_type_scat_dispersion_real
_atom_type_scat_dispersion_imag
_atom_type_scat_source
C C .0033 .0016
;International Tables for Crystallography (199X, Vol C, Tables 4.2.6.8 and
 6.1.1.4)
;
H H .0000 .0000
;International Tables for Crystallography (199X, Vol C, Tables 4.2.6.8 and
 6.1.1.4)
;
N N .0061 .0033
;International Tables for Crystallography (199X, Vol C, Tables 4.2.6.8 and
 6.1.1.4)
;
O O .0106 .0060
;International Tables for Crystallography (199X, Vol C, Tables 4.2.6.8 and
 6.1.1.4)
;

loop_
_geom_angle_atom_site_label_1
_geom_angle_atom_site_label_2
_geom_angle_atom_site_label_3
_geom_angle_site_symmetry_1
_geom_angle_site_symmetry_3
_geom_angle
_geom_angle_publ_flag
C2 N1 C7 . 3_666 113.80(10) y
N1 C2 C3 . . 111.12(9) no
N4 C3 C2 . . 110.32(9) no
C3 N4 C5 . . 115.90(10) n
N4 C5 C52 . . 109.19(9) no
N4 C5 C51 . . 112.69(9) no
C52 C5 C51 . . 109.17(10) no
N4 C5 C6 . . 106.62(9) no
C52 C5 C6 . . 111.66(10) no
C51 C5 C6 . . 107.51(9) no
C7 C6 C5 . . 117.20(10) no
N1 C7 C71 3_666 . 110.60(9) no
N1 C7 C6 3_666 . 109.70(9) no
C71 C7 C6 . . 111.52(10) no
C12 C11 C13 . 3_756 119.32(10) no
C12 C11 C14 . . 120.19(10) no
C13 C11 C14 3_756 . 120.49(10) no
C13 C12 C11 . . 120.56(10) no
C12 C13 C11 . 3_756 120.12(10) no
O11 C14 O12 . . 125.1(2) n
O11 C14 C11 . . 117.60(10) no
O12 C14 C11 . . 117.31(10) no

loop_
_geom_bond_atom_site_label_1
_geom_bond_atom_site_label_2
_geom_bond_site_symmetry_2
_geom_bond_distance
_geom_bond_publ_flag
N1 C2 . 1.494(2) n
N1 C7 3_666 1.510(2) n
C2 C3 . 1.5155(16) no
C3 N4 . 1.469(2) n
N4 C5 . 1.493(2) n
C5 C52 . 1.5321(16) no
C5 C51 . 1.5385(16) no
C5 C6 . 1.5437(16) no
C6 C7 . 1.5243(16) no
C7 N1 3_666 1.5104(14) no
C7 C71 . 1.5241(16) no
O11 C14 . 1.254(2) n
O12 C14 . 1.266(2) n
C11 C12 . 1.3945(16) no
C11 C13 3_756 1.3965(16) no
C11 C14 . 1.5103(15) no
C12 C13 . 1.3846(16) no
C13 C11 3_756 1.3965(16) no

loop_
_geom_hbond_atom_site_label_D
_geom_hbond_atom_site_label_H
_geom_hbond_atom_site_label_A
_geom_hbond_site_symmetry_A
_geom_hbond_distance_DH
_geom_hbond_distance_HA
_geom_hbond_distance_DA
_geom_hbond_angle_DHA
_geom_hbond_publ_flag
N1 H1A O12 . .90 1.83 2.719(2) 170 no
N1 H1B N4 3_666 .90 2.05 2.818(2) 142 no
O3 H3C O11 . .88(2) 1.90(2) 2.749(2) 161 no
O3 H3D O4 . .88(2) 1.91(2) 2.784(2) 172 no
N4 H4A O3 3_666 .90 2.20 3.074(2) 163 no
O4 H4C O5 2_756 .88(2) 1.92(2) 2.769(2) 163 no
O4 H4D O11 2_756 .88(2) 1.98(2) 2.848(2) 169 no
O5 H5C O12 4 .88(2) 1.91(2) 2.784(2) 175 no
O5 H5D O3 . .88(2) 1.95(2) 2.818(2) 171 no
C7 H7 O5 2_756 .98 2.49 3.440(2) 165 no

loop_
_geom_torsion_atom_site_label_1
_geom_torsion_atom_site_label_2
_geom_torsion_atom_site_label_3
_geom_torsion_atom_site_label_4
_geom_torsion_site_symmetry_1
_geom_torsion_site_symmetry_4
_geom_torsion
_geom_torsion_publ_flag
C7 N1 C2 C3 3_666 . -175.10(10) n
N1 C2 C3 N4 . . -70.1(2) n
C2 C3 N4 C5 . . 169.20(10) n
C3 N4 C5 C52 . . -65.94(12) no
C3 N4 C5 C51 . . 55.55(13) no
C3 N4 C5 C6 . . 173.30(10) n
N4 C5 C6 C7 . . 71.7(2) n
C52 C5 C6 C7 . . -47.49(13) no
C51 C5 C6 C7 . . -167.21(10) no
C5 C6 C7 N1 . 3_666 -58.9(2) n
C5 C6 C7 C71 . . 178.25(10) no
C13 C11 C12 C13 3_756 . .08(18) no
C14 C11 C12 C13 . . 179.39(10) no
C11 C12 C13 C11 . 3_756 -.07(18) no
C12 C11 C14 O11 . . -20.59(16) no
C13 C11 C14 O11 3_756 . 158.72(11) no
C12 C11 C14 O12 . . 160.60(10) n
C13 C11 C14 O12 3_756 . -20.1(2) n
